data_4113860
loop_
_publ_author_name
'Azwana R. Sadique'
'Mary Jane Heeg'
'Charles H. Winter'

_publ_section_title
;
 A Weak, Short Metal-Metal Bond in a Chromium(II) Amidinate Complex
;
_journal_name_full 'Journal of the American Chemical Society'
_journal_page_first 7774
_journal_page_last 7775
_journal_paper_doi 10.1021/ja035082g
_journal_volume 125
_journal_year 2003
_chemical_formula_sum 'C32 H68 Cr2 N8'
_chemical_formula_weight 668.94
_chemical_name_systematic
; 
 ? 
;
_space_group_IT_number 114
_symmetry_cell_setting tetragonal
_symmetry_space_group_name_Hall 'P -4 2n'
_symmetry_space_group_name_H-M 'P -4 21 c'
_atom_sites_solution_hydrogens geom
_atom_sites_solution_primary direct
_atom_sites_solution_secondary difmap
_audit_creation_method SHELXL-97
_cell_angle_alpha 90.00
_cell_angle_beta 90.00
_cell_angle_gamma 90.00
_cell_formula_units_Z 2
_cell_length_a 13.1070(15)
_cell_length_b 13.1084(15)
_cell_length_c 10.8607(11)
_cell_measurement_reflns_used 915
_cell_measurement_temperature 295(2)
_cell_measurement_theta_max 26.
_cell_measurement_theta_min 3.5
_cell_volume 1866.0(4)
_computing_cell_refinement 'Bruker SAINT'
_computing_data_collection 'Bruker SMART'
_computing_data_reduction 'Bruker SAINT'
_computing_molecular_graphics SHELXTL-Plus
_computing_publication_material SHELXL-93
_computing_structure_refinement 'SHELXL-97 (Sheldrick, 1997)'
_computing_structure_solution 'SHELXS-97 (Sheldrick, 1990)'
_diffrn_ambient_temperature 295(2)
_diffrn_measured_fraction_theta_full 0.974
_diffrn_measured_fraction_theta_max 0.974
_diffrn_measurement_method 'SMART CCD'
_diffrn_radiation_monochromator graphite
_diffrn_radiation_source 'fine-focus sealed tube'
_diffrn_radiation_type MoK\a
_diffrn_radiation_wavelength 0.71073
_diffrn_reflns_av_R_equivalents 0.033
_diffrn_reflns_av_sigmaI/netI 0.017
_diffrn_reflns_limit_h_max 17
_diffrn_reflns_limit_h_min -17
_diffrn_reflns_limit_k_max 17
_diffrn_reflns_limit_k_min 0
_diffrn_reflns_limit_l_max 14
_diffrn_reflns_limit_l_min 0
_diffrn_reflns_number 13018
_diffrn_reflns_theta_full 28.29
_diffrn_reflns_theta_max 28.29
_diffrn_reflns_theta_min 2.20
_exptl_absorpt_coefficient_mu 0.614
_exptl_absorpt_correction_T_max 0.8667
_exptl_absorpt_correction_T_min 0.7913
_exptl_absorpt_correction_type multi-scan
_exptl_crystal_colour 'metallic green'
_exptl_crystal_density_diffrn 1.191
_exptl_crystal_description tablets
_exptl_crystal_F_000 728
_exptl_crystal_size_max 0.40
_exptl_crystal_size_mid 0.25
_exptl_crystal_size_min 0.24
_refine_diff_density_max 0.218
_refine_diff_density_min -0.203
_refine_diff_density_rms 0.034
_refine_ls_abs_structure_details 'Flack H D (1983), Acta Cryst. A39, 876-881'
_refine_ls_abs_structure_Flack 0.04(4)
_refine_ls_extinction_coef 0.0000(8)
_refine_ls_extinction_expression Fc^*^=kFc[1+0.001xFc^2^\l^3^/sin(2\q)]^-1/4^
_refine_ls_extinction_method SHELXL
_refine_ls_goodness_of_fit_ref 0.992
_refine_ls_hydrogen_treatment mixed
_refine_ls_matrix_type full
_refine_ls_number_parameters 106
_refine_ls_number_reflns 2206
_refine_ls_number_restraints 0
_refine_ls_restrained_S_all 0.992
_refine_ls_R_factor_all 0.0534
_refine_ls_R_factor_gt 0.0341
_refine_ls_shift/su_max 0.134
_refine_ls_shift/su_mean 0.001
_refine_ls_structure_factor_coef Fsqd
_refine_ls_weighting_details 'calc w=1/[\s^2^(Fo^2^)+(0.0628P)^2^+0.0000P] where P=(Fo^2^+2Fc^2^)/3'
_refine_ls_weighting_scheme calc
_refine_ls_wR_factor_gt 0.0938
_refine_ls_wR_factor_ref 0.1000
_reflns_number_gt 1615
_reflns_number_total 2206
_reflns_threshold_expression >2sigma(I)
_cod_data_source_file ja035082gsi20030519_091713.cif
_cod_data_source_block newglo
_cod_database_code 4113860

loop_
_symmetry_equiv_pos_as_xyz
'x, y, z'
'-x, -y, z'
'y, -x, -z'
'-y, x, -z'
'-x+1/2, y+1/2, -z+1/2'
'x+1/2, -y+1/2, -z+1/2'
'-y+1/2, -x+1/2, z+1/2'
'y+1/2, x+1/2, z+1/2'

loop_
_atom_site_label
_atom_site_type_symbol
_atom_site_fract_x
_atom_site_fract_y
_atom_site_fract_z
_atom_site_U_iso_or_equiv
_atom_site_adp_type
_atom_site_occupancy
_atom_site_symmetry_multiplicity
_atom_site_calc_flag
_atom_site_refinement_flags
Cr1 Cr 0.44774(4) 0.55347(4) -0.00933(4) 0.03679(16) Uani 0.50 1 d P
N1 N 0.38274(11) 0.52882(15) 0.15912(14) 0.0539(5) Uani 1 1 d .
N2 N 0.47410(12) 0.66766(14) 0.11537(14) 0.0525(5) Uani 1 1 d .
C1 C 0.3631(2) 0.4388(2) 0.3602(2) 0.0833(8) Uani 1 1 d .
H1A H 0.4283 0.4069 0.3478 0.100 Uiso 1 1 calc R
H1B H 0.3187 0.3927 0.4032 0.100 Uiso 1 1 calc R
H1C H 0.3718 0.4999 0.4079 0.100 Uiso 1 1 calc R
C2 C 0.31626(15) 0.46574(19) 0.23550(18) 0.0633(6) Uani 1 1 d .
H2A H 0.3008 0.4032 0.1916 0.076 Uiso 1 1 calc R
H2B H 0.2526 0.5017 0.2490 0.076 Uiso 1 1 calc R
C3 C 0.40220(16) 0.6257(2) 0.18478(18) 0.0587(6) Uani 1 1 d .
C4 C 0.3414(2) 0.6807(2) 0.2845(3) 0.0885(9) Uani 1 1 d .
H4A H 0.2730 0.6545 0.2864 0.106 Uiso 1 1 calc R
H4B H 0.3396 0.7524 0.2669 0.106 Uiso 1 1 calc R
H4C H 0.3732 0.6698 0.3631 0.106 Uiso 1 1 calc R
C5 C 0.50187(18) 0.77752(17) 0.1176(2) 0.0629(6) Uani 1 1 d .
C6 C 0.59682(18) 0.78934(18) 0.0368(2) 0.0694(7) Uani 1 1 d .
H6A H 0.6511 0.7482 0.0694 0.083 Uiso 1 1 calc R
H6B H 0.6175 0.8596 0.0358 0.083 Uiso 1 1 calc R
H6C H 0.5814 0.7676 -0.0456 0.083 Uiso 1 1 calc R
C7 C 0.4189(2) 0.8445(2) 0.0605(3) 0.0964(9) Uani 1 1 d .
H7A H 0.3938 0.8128 -0.0132 0.116 Uiso 1 1 calc R
H7B H 0.4469 0.9101 0.0407 0.116 Uiso 1 1 calc R
H7C H 0.3639 0.8526 0.1180 0.116 Uiso 1 1 calc R
C8 C 0.5315(2) 0.8181(3) 0.2452(2) 0.0971(10) Uani 1 1 d .
H8A H 0.4727 0.8177 0.2979 0.117 Uiso 1 1 calc R
H8B H 0.5568 0.8866 0.2376 0.117 Uiso 1 1 calc R
H8C H 0.5836 0.7754 0.2800 0.117 Uiso 1 1 calc R

loop_
_atom_site_aniso_label
_atom_site_aniso_U_11
_atom_site_aniso_U_22
_atom_site_aniso_U_33
_atom_site_aniso_U_23
_atom_site_aniso_U_13
_atom_site_aniso_U_12
Cr1 0.0432(4) 0.0362(4) 0.0310(2) -0.0017(2) -0.0021(2) -0.0022(2)
N1 0.0376(9) 0.0864(15) 0.0376(7) -0.0013(8) 0.0024(6) -0.0030(8)
N2 0.0446(10) 0.0698(12) 0.0431(7) -0.0130(8) 0.0016(7) -0.0054(8)
C1 0.0688(16) 0.127(2) 0.0538(12) 0.0216(14) 0.0028(11) -0.0162(15)
C2 0.0426(12) 0.0978(19) 0.0495(10) 0.0022(11) 0.0031(9) -0.0052(11)
C3 0.0420(12) 0.0901(18) 0.0439(10) -0.0061(10) -0.0029(9) 0.0048(11)
C4 0.0665(16) 0.108(2) 0.0909(18) -0.0178(16) 0.0262(14) 0.0179(16)
C5 0.0563(12) 0.0661(13) 0.0663(13) -0.0240(11) -0.0008(11) -0.0053(12)
C6 0.0706(15) 0.0558(14) 0.0819(15) -0.0161(12) 0.0059(12) -0.0181(10)
C7 0.0810(19) 0.0718(18) 0.136(2) -0.0136(19) -0.0092(19) 0.0076(15)
C8 0.101(2) 0.109(2) 0.0820(17) -0.0502(17) 0.0030(15) -0.0223(17)

loop_
_atom_type_symbol
_atom_type_description
_atom_type_scat_dispersion_real
_atom_type_scat_dispersion_imag
_atom_type_scat_source
C C 0.0033 0.0016 'International Tables Vol C Tables 4.2.6.8 and 6.1.1.4'
H H 0.0000 0.0000 'International Tables Vol C Tables 4.2.6.8 and 6.1.1.4'
N N 0.0061 0.0033 'International Tables Vol C Tables 4.2.6.8 and 6.1.1.4'
Cr Cr 0.3209 0.6236 'International Tables Vol C Tables 4.2.6.8 and 6.1.1.4'

loop_
_geom_angle_atom_site_label_1
_geom_angle_atom_site_label_2
_geom_angle_atom_site_label_3
_geom_angle
_geom_angle_site_symmetry_1
_geom_angle_site_symmetry_3
Cr1 Cr1 Cr1 88.801(10) 3_565 4_655
Cr1 Cr1 Cr1 45.602(5) 3_565 2_665
Cr1 Cr1 Cr1 45.596(5) 4_655 2_665
Cr1 Cr1 N1 106.33(6) 3_565 .
Cr1 Cr1 N1 73.10(6) 4_655 .
Cr1 Cr1 N1 100.27(5) 2_665 .
Cr1 Cr1 N2 75.27(6) 3_565 .
Cr1 Cr1 N2 129.01(6) 4_655 .
Cr1 Cr1 N2 113.88(6) 2_665 .
N1 Cr1 N2 66.04(7) . .
Cr1 Cr1 N1 67.59(6) 3_565 3_565
Cr1 Cr1 N1 120.53(6) 4_655 3_565
Cr1 Cr1 N1 86.08(5) 2_665 3_565
N1 Cr1 N1 163.80(7) . 3_565
N2 Cr1 N1 97.76(6) . 3_565
Cr1 Cr1 N2 139.64(6) 3_565 4_655
Cr1 Cr1 N2 66.04(5) 4_655 4_655
Cr1 Cr1 N2 98.30(5) 2_665 4_655
N1 Cr1 N2 96.25(6) . 4_655
N2 Cr1 N2 145.09(6) . 4_655
N1 Cr1 N2 97.57(7) 3_565 4_655
Cr1 Cr1 C3 97.13(7) 3_565 .
Cr1 Cr1 C3 105.19(7) 4_655 .
Cr1 Cr1 C3 117.29(6) 2_665 .
N1 Cr1 C3 33.69(8) . .
N2 Cr1 C3 33.71(7) . .
N1 Cr1 C3 130.39(8) 3_565 .
N2 Cr1 C3 119.03(7) 4_655 .
C3 N1 C2 122.57(18) . .
C3 N1 Cr1 87.50(12) . .
C2 N1 Cr1 147.89(15) . .
C3 N1 Cr1 124.55(13) . 4_655
C2 N1 Cr1 112.85(14) . 4_655
Cr1 N1 Cr1 39.31(4) . 4_655
C3 N2 C5 124.53(18) . .
C3 N2 Cr1 87.31(13) . .
C5 N2 Cr1 139.51(13) . .
C3 N2 Cr1 110.72(15) . 3_565
C5 N2 Cr1 124.58(13) . 3_565
Cr1 N2 Cr1 38.68(4) . 3_565
N1 C2 C1 113.23(17) . .
N1 C3 N2 114.50(18) . .
N1 C3 C4 120.1(2) . .
N2 C3 C4 125.4(2) . .
N1 C3 Cr1 58.81(10) . .
N2 C3 Cr1 58.98(10) . .
C4 C3 Cr1 160.90(18) . .
N2 C5 C7 112.1(2) . .
N2 C5 C6 106.75(16) . .
C7 C5 C6 106.7(2) . .
N2 C5 C8 114.4(2) . .
C7 C5 C8 110.3(2) . .
C6 C5 C8 106.1(2) . .

loop_
_geom_bond_atom_site_label_1
_geom_bond_atom_site_label_2
_geom_bond_distance
_geom_bond_site_symmetry_2
Cr1 Cr1 1.4006(8) 3_565
Cr1 Cr1 1.4008(8) 4_655
Cr1 Cr1 1.9601(12) 2_665
Cr1 N1 2.0439(16) .
Cr1 N2 2.0479(17) .
Cr1 N1 2.1154(17) 3_565
Cr1 N2 2.1673(17) 4_655
Cr1 C3 2.387(2) .
N1 C3 1.325(3) .
N1 C2 1.460(3) .
N1 Cr1 2.1155(17) 4_655
N2 C3 1.326(3) .
N2 C5 1.485(3) .
N2 Cr1 2.1674(17) 3_565
C1 C2 1.528(3) .
C3 C4 1.526(3) .
C5 C7 1.529(4) .
C5 C6 1.531(3) .
C5 C8 1.535(3) .
